data_4501081
loop_
_publ_author_name
'Farnum, Gregory A.'
'Gandolfo, Chaun M.'
'Supkowski, Ronald M.'
'LaDuca, Robert L.'

_publ_section_title
;
 Divalent Metal Aliphatic Tricarboxylate Dipyridylamine Coordination
 Polymers with New or Rare Binodal Topologies
;
_journal_issue 11
_journal_name_full 'Crystal Growth &amp; Design'
_journal_page_first 4860
_journal_paper_doi 10.1021/cg2006869
_journal_volume 11
_journal_year 2011
_chemical_formula_sum 'C16 H15 Cu N3 O6'
_chemical_formula_weight 408.85
_chemical_name_systematic
; 
 ? 
;
_space_group_IT_number 14
_symmetry_cell_setting monoclinic
_symmetry_space_group_name_Hall '-P 2ybc'
_symmetry_space_group_name_H-M 'P 1 21/c 1'
_atom_sites_solution_hydrogens geom
_atom_sites_solution_primary direct
_atom_sites_solution_secondary difmap
_audit_creation_method SHELXL-97
_audit_update_record
;
2011-09-14 # Formatted by publCIF
;
_cell_angle_alpha 90.00
_cell_angle_beta 101.916(3)
_cell_angle_gamma 90.00
_cell_formula_units_Z 4
_cell_length_a 9.8770(6)
_cell_length_b 10.7365(6)
_cell_length_c 15.2604(9)
_cell_measurement_reflns_used 5356
_cell_measurement_temperature 173(2)
_cell_measurement_theta_max 25.16
_cell_measurement_theta_min 2.73
_cell_volume 1583.41(16)
_computing_cell_refinement 'Bruker SAINT'
_computing_data_collection 'Bruker APEX2'
_computing_data_reduction 'Bruker SAINT'
_computing_molecular_graphics 'Bruker SHELXTL'
_computing_publication_material 'Bruker SHELXTL'
_computing_structure_refinement 'SHELXL-97 (Sheldrick, 2008)'
_computing_structure_solution 'SHELXS-97 (Sheldrick, 2008)'
_diffrn_ambient_temperature 173(2)
_diffrn_measured_fraction_theta_full 1.000
_diffrn_measured_fraction_theta_max 1.000
_diffrn_measurement_device_type 'Bruker APEX-II CCD'
_diffrn_measurement_method '\f and \w scans'
_diffrn_radiation_monochromator graphite
_diffrn_radiation_source 'fine-focus sealed tube'
_diffrn_radiation_type MoK\a
_diffrn_radiation_wavelength 0.71073
_diffrn_reflns_av_R_equivalents 0.0391
_diffrn_reflns_av_sigmaI/netI 0.0331
_diffrn_reflns_limit_h_max 11
_diffrn_reflns_limit_h_min -11
_diffrn_reflns_limit_k_max 12
_diffrn_reflns_limit_k_min -12
_diffrn_reflns_limit_l_max 18
_diffrn_reflns_limit_l_min -18
_diffrn_reflns_number 13444
_diffrn_reflns_theta_full 25.00
_diffrn_reflns_theta_max 25.38
_diffrn_reflns_theta_min 2.11
_exptl_absorpt_coefficient_mu 1.422
_exptl_absorpt_correction_T_max 0.8502
_exptl_absorpt_correction_T_min 0.7759
_exptl_absorpt_correction_type multi-scan
_exptl_absorpt_process_details SADABS
_exptl_crystal_colour blue
_exptl_crystal_density_diffrn 1.715
_exptl_crystal_density_meas 0
_exptl_crystal_density_method 'not measured'
_exptl_crystal_description block
_exptl_crystal_F_000 836
_exptl_crystal_size_max 0.19
_exptl_crystal_size_mid 0.15
_exptl_crystal_size_min 0.12
_refine_diff_density_max 0.783
_refine_diff_density_min -0.625
_refine_diff_density_rms 0.081
_refine_ls_extinction_method none
_refine_ls_goodness_of_fit_ref 1.034
_refine_ls_hydrogen_treatment mixed
_refine_ls_matrix_type full
_refine_ls_number_parameters 250
_refine_ls_number_reflns 2909
_refine_ls_number_restraints 4
_refine_ls_restrained_S_all 1.051
_refine_ls_R_factor_all 0.0683
_refine_ls_R_factor_gt 0.0498
_refine_ls_shift/su_max 0.000
_refine_ls_shift/su_mean 0.000
_refine_ls_structure_factor_coef Fsqd
_refine_ls_weighting_details 'calc w=1/[\s^2^(Fo^2^)+(0.0381P)^2^+4.7033P] where P=(Fo^2^+2Fc^2^)/3'
_refine_ls_weighting_scheme calc
_refine_ls_wR_factor_gt 0.1075
_refine_ls_wR_factor_ref 0.1175
_reflns_number_gt 2229
_reflns_number_total 2909
_reflns_threshold_expression >2sigma(I)
_cod_data_source_file cg2006869_si_001.cif
_cod_data_source_block 4
_cod_depositor_comments
;
The following automatic conversions were performed:

'_symmetry_cell_setting' value 'Monoclinic' changed to 'monoclinic'
according to /home/saulius/struct/CIF-dictionaries/cif_core.dic
dictionary named 'cif_core.dic' version 2.4.1 from 2010-06-29.

Automatic conversion script
Id: cif_fix_values 1715 2011-07-08 13:25:40Z adriana 
;
_cod_original_sg_symbol_H-M P2(1)/c
_cod_database_code 4501081

loop_
_symmetry_equiv_pos_as_xyz
'x, y, z'
'-x, y+1/2, -z+1/2'
'-x, -y, -z'
'x, -y-1/2, z-1/2'

loop_
_atom_site_label
_atom_site_type_symbol
_atom_site_fract_x
_atom_site_fract_y
_atom_site_fract_z
_atom_site_U_iso_or_equiv
_atom_site_adp_type
_atom_site_occupancy
_atom_site_symmetry_multiplicity
_atom_site_calc_flag
_atom_site_refinement_flags
_atom_site_disorder_assembly
_atom_site_disorder_group
Cu1 Cu 0.66125(5) 0.24255(5) 0.16809(3) 0.03362(18) Uani 1 1 d . . .
O1 O 0.6818(3) 0.1044(3) 0.25560(18) 0.0348(7) Uani 1 1 d . . .
O2 O 0.5792(5) 0.1855(5) 0.3566(3) 0.0937(18) Uani 1 1 d D . .
H2O H 0.499(5) 0.146(7) 0.333(5) 0.112 Uiso 1 1 d D . .
O3 O 0.5186(5) -0.1290(4) 0.2919(3) 0.0854(15) Uani 1 1 d . . .
O4 O 0.6666(5) -0.2602(4) 0.2509(2) 0.0749(13) Uani 1 1 d . B .
O5 O 0.6796(4) 0.1365(3) 0.5752(2) 0.0544(9) Uani 1 1 d . . .
O6 O 0.8586(5) 0.2434(5) 0.5465(3) 0.0784(13) Uani 1 1 d . B .
N1 N 0.5027(3) 0.1552(3) 0.0868(2) 0.0300(8) Uani 1 1 d . . .
N2 N 0.1468(4) -0.0007(4) -0.0737(2) 0.0406(9) Uani 1 1 d D . .
H2N H 0.142(5) -0.081(2) -0.067(3) 0.049 Uiso 1 1 d D . .
N3 N -0.1820(3) 0.1708(3) -0.2499(2) 0.0356(8) Uani 1 1 d . . .
C1 C 0.6531(5) 0.1072(4) 0.3318(3) 0.0439(12) Uani 1 1 d . B .
C2 C 0.7147(7) 0.0089(5) 0.4007(3) 0.0679(18) Uani 1 1 d D . .
H2 H 0.6374 -0.0179 0.4296 0.082 Uiso 1 1 calc R A 1
C3 C 0.7582(5) -0.1078(4) 0.3561(3) 0.0482(13) Uani 1 1 d . B .
H3A H 0.8290 -0.0851 0.3215 0.058 Uiso 1 1 calc R . .
H3B H 0.8005 -0.1681 0.4029 0.058 Uiso 1 1 calc R . .
C4 C 0.6401(7) -0.1668(6) 0.2961(3) 0.0652(18) Uani 1 1 d . . .
C6 C 0.7830(7) 0.1543(6) 0.5348(3) 0.0590(18) Uani 1 1 d D . .
C11 C 0.4460(4) 0.0493(4) 0.1086(3) 0.0339(10) Uani 1 1 d . . .
H11 H 0.4881 0.0088 0.1628 0.041 Uiso 1 1 calc R . .
C12 C 0.3296(4) -0.0041(4) 0.0566(3) 0.0362(10) Uani 1 1 d . . .
H12 H 0.2935 -0.0795 0.0750 0.043 Uiso 1 1 calc R . .
C13 C 0.2655(4) 0.0531(4) -0.0230(3) 0.0337(10) Uani 1 1 d . . .
C14 C 0.3278(4) 0.1596(5) -0.0474(3) 0.0381(11) Uani 1 1 d . . .
H14 H 0.2902 0.2000 -0.1025 0.046 Uiso 1 1 calc R . .
C15 C 0.4441(4) 0.2071(4) 0.0082(3) 0.0347(10) Uani 1 1 d . . .
H15 H 0.4849 0.2802 -0.0101 0.042 Uiso 1 1 calc R . .
C16 C -0.0801(4) 0.2377(4) -0.1998(3) 0.0416(11) Uani 1 1 d . . .
H16 H -0.0843 0.3258 -0.2057 0.050 Uiso 1 1 calc R . .
C17 C 0.0288(4) 0.1877(5) -0.1412(3) 0.0438(11) Uani 1 1 d . . .
H17 H 0.0963 0.2407 -0.1064 0.053 Uiso 1 1 calc R . .
C18 C 0.0415(4) 0.0584(4) -0.1321(3) 0.0364(10) Uani 1 1 d . . .
C19 C -0.0662(4) -0.0124(4) -0.1840(3) 0.0372(10) Uani 1 1 d . . .
H19 H -0.0648 -0.1007 -0.1797 0.045 Uiso 1 1 calc R . .
C20 C -0.1729(4) 0.0462(4) -0.2406(3) 0.0368(10) Uani 1 1 d . . .
H20 H -0.2439 -0.0036 -0.2751 0.044 Uiso 1 1 calc R . .
C5 C 0.8227(6) 0.0561(6) 0.4733(4) 0.0357(13) Uani 0.75 1 d P B 1
H5A H 0.8975 0.0908 0.4463 0.043 Uiso 0.75 1 calc PR B 1
H5B H 0.8621 -0.0157 0.5107 0.043 Uiso 0.75 1 calc PR B 1
C5A C 0.7316(19) 0.0203(13) 0.4900(9) 0.037(4) Uani 0.25 1 d PD B 2
H5A1 H 0.7993 -0.0435 0.5180 0.044 Uiso 0.25 1 calc PR B 2
H5A2 H 0.6423 -0.0002 0.5064 0.044 Uiso 0.25 1 calc PR B 2

loop_
_atom_site_aniso_label
_atom_site_aniso_U_11
_atom_site_aniso_U_22
_atom_site_aniso_U_33
_atom_site_aniso_U_23
_atom_site_aniso_U_13
_atom_site_aniso_U_12
Cu1 0.0328(3) 0.0366(3) 0.0277(3) 0.0001(2) -0.00263(19) -0.0002(2)
O1 0.0372(17) 0.0339(16) 0.0284(16) -0.0015(12) -0.0047(12) 0.0005(13)
O2 0.128(4) 0.121(4) 0.034(2) 0.022(2) 0.022(2) 0.086(4)
O3 0.068(3) 0.065(3) 0.105(4) 0.053(2) -0.024(3) -0.022(2)
O4 0.138(4) 0.048(2) 0.037(2) -0.0084(17) 0.015(2) -0.039(2)
O5 0.066(2) 0.045(2) 0.0404(19) -0.0069(16) -0.0153(18) 0.0126(18)
O6 0.103(4) 0.069(3) 0.070(3) 0.020(2) 0.034(3) 0.032(3)
N1 0.0308(18) 0.0335(19) 0.0241(17) -0.0021(14) 0.0020(14) 0.0074(15)
N2 0.031(2) 0.049(2) 0.038(2) -0.0019(19) -0.0036(16) 0.0037(18)
N3 0.0328(19) 0.040(2) 0.0305(19) -0.0036(16) -0.0013(15) 0.0022(16)
C1 0.053(3) 0.045(3) 0.027(2) 0.003(2) -0.008(2) 0.016(2)
C2 0.111(5) 0.047(3) 0.031(3) -0.002(2) -0.019(3) 0.031(3)
C3 0.061(3) 0.037(3) 0.036(2) 0.000(2) -0.016(2) 0.005(2)
C4 0.092(5) 0.055(4) 0.035(3) 0.026(3) -0.018(3) -0.036(3)
C6 0.095(5) 0.056(4) 0.019(2) 0.001(2) -0.003(3) 0.053(3)
C11 0.038(2) 0.032(2) 0.028(2) -0.0004(17) -0.0030(18) 0.0068(19)
C12 0.041(2) 0.029(2) 0.034(2) -0.0024(18) -0.0018(19) 0.0068(19)
C13 0.025(2) 0.046(3) 0.028(2) -0.0060(19) 0.0015(17) 0.0098(19)
C14 0.025(2) 0.059(3) 0.028(2) 0.008(2) -0.0003(17) 0.007(2)
C15 0.028(2) 0.045(3) 0.031(2) 0.0064(19) 0.0074(18) 0.0077(19)
C16 0.029(2) 0.042(3) 0.050(3) -0.005(2) -0.0014(19) -0.002(2)
C17 0.030(2) 0.047(3) 0.049(3) -0.013(2) -0.005(2) -0.002(2)
C18 0.025(2) 0.055(3) 0.027(2) -0.003(2) 0.0004(17) 0.004(2)
C19 0.035(2) 0.040(3) 0.034(2) -0.0022(19) 0.0008(19) 0.0007(19)
C20 0.034(2) 0.043(3) 0.030(2) -0.0057(19) -0.0010(18) -0.002(2)
C5 0.035(3) 0.040(3) 0.030(3) 0.003(2) 0.002(3) 0.013(3)
C5A 0.030(10) 0.032(10) 0.046(11) 0.022(8) 0.001(8) 0.014(8)

loop_
_atom_type_symbol
_atom_type_description
_atom_type_scat_dispersion_real
_atom_type_scat_dispersion_imag
_atom_type_scat_source
C C 0.0033 0.0016 'International Tables Vol C Tables 4.2.6.8 and 6.1.1.4'
H H 0.0000 0.0000 'International Tables Vol C Tables 4.2.6.8 and 6.1.1.4'
N N 0.0061 0.0033 'International Tables Vol C Tables 4.2.6.8 and 6.1.1.4'
O O 0.0106 0.0060 'International Tables Vol C Tables 4.2.6.8 and 6.1.1.4'
Cu Cu 0.3201 1.2651 'International Tables Vol C Tables 4.2.6.8 and 6.1.1.4'

loop_
_geom_angle_atom_site_label_1
_geom_angle_atom_site_label_2
_geom_angle_atom_site_label_3
_geom_angle
_geom_angle_site_symmetry_1
_geom_angle_site_symmetry_3
O5 Cu1 O1 166.92(15) 4_565 .
O5 Cu1 N3 88.22(14) 4_565 4_666
O1 Cu1 N3 88.18(13) . 4_666
O5 Cu1 N1 92.28(13) 4_565 .
O1 Cu1 N1 91.41(12) . .
N3 Cu1 N1 179.38(14) 4_666 .
O5 Cu1 O3 89.27(18) 4_565 2_655
O1 Cu1 O3 103.59(16) . 2_655
N3 Cu1 O3 95.19(14) 4_666 2_655
N1 Cu1 O3 84.44(13) . 2_655
C1 O1 Cu1 126.7(3) . .
C1 O2 H2O 95(5) . .
C4 O3 Cu1 123.1(3) . 2_645
C6 O5 Cu1 116.2(3) . 4_566
C11 N1 C15 116.7(4) . .
C11 N1 Cu1 123.6(3) . .
C15 N1 Cu1 119.6(3) . .
C18 N2 C13 127.3(4) . .
C18 N2 H2N 119(3) . .
C13 N2 H2N 114(3) . .
C16 N3 C20 116.5(4) . .
C16 N3 Cu1 120.0(3) . 4_465
C20 N3 Cu1 123.5(3) . 4_465
O2 C1 O1 124.6(4) . .
O2 C1 C2 116.1(4) . .
O1 C1 C2 119.3(4) . .
O2 C1 H2O 35(2) . .
O1 C1 H2O 115(3) . .
C2 C1 H2O 115(3) . .
C5A C2 C5 44.0(8) . .
C5A C2 C1 125.8(7) . .
C5 C2 C1 114.1(5) . .
C5A C2 C3 122.6(7) . .
C5 C2 C3 113.2(5) . .
C1 C2 C3 111.6(4) . .
C5A C2 H2 61.7 . .
C5 C2 H2 105.7 . .
C1 C2 H2 105.7 . .
C3 C2 H2 105.7 . .
C4 C3 C2 111.8(5) . .
C4 C3 H3A 109.3 . .
C2 C3 H3A 109.3 . .
C4 C3 H3B 109.3 . .
C2 C3 H3B 109.3 . .
H3A C3 H3B 107.9 . .
O3 C4 O4 121.8(5) . .
O3 C4 C3 121.3(6) . .
O4 C4 C3 116.8(6) . .
O6 C6 O5 124.4(5) . .
O6 C6 C5 114.4(7) . .
O5 C6 C5 121.1(6) . .
O6 C6 C5A 153.4(9) . .
O5 C6 C5A 82.2(8) . .
C5 C6 C5A 39.1(6) . .
N1 C11 C12 123.4(4) . .
N1 C11 H11 118.3 . .
C12 C11 H11 118.3 . .
C11 C12 C13 119.6(4) . .
C11 C12 H12 120.2 . .
C13 C12 H12 120.2 . .
C14 C13 N2 124.4(4) . .
C14 C13 C12 116.8(4) . .
N2 C13 C12 118.8(4) . .
C15 C14 C13 120.0(4) . .
C15 C14 H14 120.0 . .
C13 C14 H14 120.0 . .
N1 C15 C14 123.2(4) . .
N1 C15 H15 118.4 . .
C14 C15 H15 118.4 . .
N3 C16 C17 124.3(4) . .
N3 C16 H16 117.8 . .
C17 C16 H16 117.8 . .
C16 C17 C18 119.9(4) . .
C16 C17 H17 120.0 . .
C18 C17 H17 120.0 . .
N2 C18 C17 124.2(4) . .
N2 C18 C19 119.8(4) . .
C17 C18 C19 116.0(4) . .
C20 C19 C18 120.0(4) . .
C20 C19 H19 120.0 . .
C18 C19 H19 120.0 . .
N3 C20 C19 123.3(4) . .
N3 C20 H20 118.4 . .
C19 C20 H20 118.4 . .
C2 C5 C6 118.0(5) . .
C2 C5 H5A 107.8 . .
C6 C5 H5A 107.8 . .
C2 C5 H5B 107.8 . .
C6 C5 H5B 107.8 . .
H5A C5 H5B 107.2 . .
C2 C5A C6 117.9(11) . .
C2 C5A H5A1 107.8 . .
C6 C5A H5A1 107.8 . .
C2 C5A H5A2 107.8 . .
C6 C5A H5A2 107.8 . .
H5A1 C5A H5A2 107.2 . .

loop_
_geom_bond_atom_site_label_1
_geom_bond_atom_site_label_2
_geom_bond_distance
_geom_bond_site_symmetry_2
Cu1 O5 1.958(3) 4_565
Cu1 O1 1.978(3) .
Cu1 N3 2.007(3) 4_666
Cu1 N1 2.017(3) .
Cu1 O3 2.425(4) 2_655
O1 C1 1.253(5) .
O2 C1 1.223(6) .
O2 H2O 0.91(2) .
O3 C4 1.256(8) .
O3 Cu1 2.425(4) 2_645
O4 C4 1.275(8) .
O5 C6 1.311(7) .
O5 Cu1 1.958(3) 4_566
O6 C6 1.204(8) .
N1 C11 1.340(5) .
N1 C15 1.342(5) .
N2 C18 1.377(5) .
N2 C13 1.389(5) .
N2 H2N 0.87(2) .
N3 C16 1.340(5) .
N3 C20 1.346(6) .
N3 Cu1 2.007(3) 4_465
C1 C2 1.526(6) .
C1 H2O 1.58(7) .
C2 C5A 1.343(14) .
C2 C5 1.460(8) .
C2 C3 1.529(7) .
C2 H2 1.0000 .
C3 C4 1.470(7) .
C3 H3A 0.9900 .
C3 H3B 0.9900 .
C6 C5 1.516(7) .
C6 C5A 1.628(14) .
C11 C12 1.379(6) .
C11 H11 0.9500 .
C12 C13 1.392(6) .
C12 H12 0.9500 .
C13 C14 1.385(6) .
C14 C15 1.377(6) .
C14 H14 0.9500 .
C15 H15 0.9500 .
C16 C17 1.360(6) .
C16 H16 0.9500 .
C17 C18 1.399(7) .
C17 H17 0.9500 .
C18 C19 1.410(6) .
C19 C20 1.370(6) .
C19 H19 0.9500 .
C20 H20 0.9500 .
C5 H5A 0.9900 .
C5 H5B 0.9900 .
C5A H5A1 0.9900 .
C5A H5A2 0.9900 .

loop_
_geom_hbond_atom_site_label_D
_geom_hbond_atom_site_label_H
_geom_hbond_atom_site_label_A
_geom_hbond_distance_DH
_geom_hbond_distance_HA
_geom_hbond_distance_DA
_geom_hbond_angle_DHA
_geom_hbond_site_symmetry_A
O2 H2O O4 0.91(2) 2.11(7) 2.697(6) 122(7) 2_655
N2 H2N O6 0.87(2) 1.91(2) 2.781(6) 176(5) 2_645

loop_
_geom_torsion_atom_site_label_1
_geom_torsion_atom_site_label_2
_geom_torsion_atom_site_label_3
_geom_torsion_atom_site_label_4
_geom_torsion
_geom_torsion_site_symmetry_1
O5 Cu1 O1 C1 143.9(5) 4_565
N3 Cu1 O1 C1 69.7(4) 4_666
N1 Cu1 O1 C1 -109.8(4) .
O3 Cu1 O1 C1 -25.2(4) 2_655
O5 Cu1 N1 C11 173.5(3) 4_565
O1 Cu1 N1 C11 6.0(3) .
N3 Cu1 N1 C11 -43(13) 4_666
O3 Cu1 N1 C11 -97.5(3) 2_655
O5 Cu1 N1 C15 -10.1(3) 4_565
O1 Cu1 N1 C15 -177.6(3) .
N3 Cu1 N1 C15 133(13) 4_666
O3 Cu1 N1 C15 78.9(3) 2_655
Cu1 O1 C1 O2 17.5(8) .
Cu1 O1 C1 C2 -161.4(4) .
O2 C1 C2 C5A -21.6(13) .
O1 C1 C2 C5A 157.3(11) .
O2 C1 C2 C5 -71.2(8) .
O1 C1 C2 C5 107.8(6) .
O2 C1 C2 C3 158.9(6) .
O1 C1 C2 C3 -22.1(8) .
C5A C2 C3 C4 119.7(11) .
C5 C2 C3 C4 168.8(5) .
C1 C2 C3 C4 -60.8(7) .
Cu1 O3 C4 O4 60.0(6) 2_645
Cu1 O3 C4 C3 -117.7(5) 2_645
C2 C3 C4 O3 -6.7(7) .
C2 C3 C4 O4 175.4(4) .
Cu1 O5 C6 O6 -5.7(6) 4_566
Cu1 O5 C6 C5 169.6(3) 4_566
Cu1 O5 C6 C5A 173.3(5) 4_566
C15 N1 C11 C12 -2.7(6) .
Cu1 N1 C11 C12 173.8(3) .
N1 C11 C12 C13 -0.1(7) .
C18 N2 C13 C14 -28.2(7) .
C18 N2 C13 C12 153.4(4) .
C11 C12 C13 C14 2.8(6) .
C11 C12 C13 N2 -178.7(4) .
N2 C13 C14 C15 178.9(4) .
C12 C13 C14 C15 -2.7(6) .
C11 N1 C15 C14 2.8(6) .
Cu1 N1 C15 C14 -173.9(3) .
C13 C14 C15 N1 -0.1(7) .
C20 N3 C16 C17 -0.4(7) .
Cu1 N3 C16 C17 178.7(4) 4_465
N3 C16 C17 C18 1.8(8) .
C13 N2 C18 C17 -8.8(7) .
C13 N2 C18 C19 174.6(4) .
C16 C17 C18 N2 -179.0(4) .
C16 C17 C18 C19 -2.2(7) .
N2 C18 C19 C20 178.5(4) .
C17 C18 C19 C20 1.5(6) .
C16 N3 C20 C19 -0.3(6) .
Cu1 N3 C20 C19 -179.4(3) 4_465
C18 C19 C20 N3 -0.3(7) .
C5A C2 C5 C6 -54.1(10) .
C1 C2 C5 C6 63.2(8) .
C3 C2 C5 C6 -167.7(5) .
O6 C6 C5 C2 -131.0(6) .
O5 C6 C5 C2 53.2(7) .
C5A C6 C5 C2 47.5(9) .
C5 C2 C5A C6 48.9(9) .
C1 C2 C5A C6 -39.8(18) .
C3 C2 C5A C6 139.6(9) .
O6 C6 C5A C2 -50(2) .
O5 C6 C5A C2 131.7(13) .
C5 C6 C5A C2 -53.2(11) .
